data_4086336
loop_
_publ_author_name
'Chu, Terry'
'Boyko, Yaroslav'
'Korobkov, Ilia'
'Nikonov, Georgii I.'

_publ_section_title
;
 Transition Metal-like Oxidative Addition of C--F and C--O Bonds to an
 Aluminum(I) Center
;
_journal_issue 22
_journal_name_full Organometallics
_journal_page_first 5363
_journal_paper_doi 10.1021/acs.organomet.5b00793
_journal_volume 34
_journal_year 2015
_chemical_formula_sum 'C35 H43 Al F4 N2'
_chemical_formula_weight 594.69
_space_group_crystal_system monoclinic
_space_group_IT_number 14
_space_group_name_Hall '-P 2ybc'
_space_group_name_H-M_alt 'P 1 21/c 1'
_symmetry_space_group_name_Hall '-P 2ybc'
_symmetry_space_group_name_H-M 'P 1 21/c 1'
_atom_sites_solution_hydrogens geom
_audit_creation_method SHELXL-2014/7
_cell_angle_alpha 90
_cell_angle_beta 109.4383(11)
_cell_angle_gamma 90
_cell_formula_units_Z 4
_cell_length_a 12.1958(3)
_cell_length_b 22.3860(5)
_cell_length_c 12.5990(3)
_cell_measurement_reflns_used 9842
_cell_measurement_temperature 200(2)
_cell_measurement_theta_max 28.31
_cell_measurement_theta_min 2.50
_cell_volume 3243.66(13)
_computing_cell_refinement 'APEX II, Bruker (2009)'
_computing_data_collection 'APEX II, Bruker (2009)'
_computing_data_reduction 'XPREP, Bruker (2009)'
_computing_molecular_graphics 'SHELXTL, Bruker (2004)'
_computing_publication_material 'SHELXTL, Bruker (2004)'
_computing_structure_refinement 'SHELXL-2014/7 (Sheldrick, 2014)'
_computing_structure_solution 'SHELXS-03 (Sheldrick, 2003)'
_diffrn_ambient_temperature 200(2)
_diffrn_measured_fraction_theta_full 0.995
_diffrn_measured_fraction_theta_max 0.995
_diffrn_measurement_device_type 'Bruker APEX-II CCD'
_diffrn_measurement_method '\f and \w scans'
_diffrn_radiation_type MoK\a
_diffrn_radiation_wavelength 0.71073
_diffrn_reflns_av_R_equivalents 0.0208
_diffrn_reflns_av_unetI/netI 0.0151
_diffrn_reflns_laue_measured_fraction_full 0.995
_diffrn_reflns_laue_measured_fraction_max 0.995
_diffrn_reflns_limit_h_max 16
_diffrn_reflns_limit_h_min -16
_diffrn_reflns_limit_k_max 29
_diffrn_reflns_limit_k_min -29
_diffrn_reflns_limit_l_max 16
_diffrn_reflns_limit_l_min -16
_diffrn_reflns_number 41754
_diffrn_reflns_point_group_measured_fraction_full 0.995
_diffrn_reflns_point_group_measured_fraction_max 0.995
_diffrn_reflns_theta_full 25.242
_diffrn_reflns_theta_max 28.333
_diffrn_reflns_theta_min 1.941
_exptl_absorpt_coefficient_mu 0.111
_exptl_absorpt_correction_T_max 0.7457
_exptl_absorpt_correction_T_min 0.6956
_exptl_absorpt_correction_type multi-scan
_exptl_absorpt_process_details 'SADABS, Bruker (2003)'
_exptl_crystal_colour colourless
_exptl_crystal_density_diffrn 1.218
_exptl_crystal_density_meas ?
_exptl_crystal_description block
_exptl_crystal_F_000 1264
_exptl_crystal_size_max 0.370
_exptl_crystal_size_mid 0.290
_exptl_crystal_size_min 0.250
_refine_diff_density_max 0.296
_refine_diff_density_min -0.203
_refine_diff_density_rms 0.040
_refine_ls_extinction_method none
_refine_ls_goodness_of_fit_ref 1.036
_refine_ls_hydrogen_treatment constr
_refine_ls_matrix_type full
_refine_ls_number_parameters 381
_refine_ls_number_reflns 8048
_refine_ls_number_restraints 0
_refine_ls_restrained_S_all 1.036
_refine_ls_R_factor_all 0.0439
_refine_ls_R_factor_gt 0.0376
_refine_ls_shift/su_max 0.001
_refine_ls_shift/su_mean 0.000
_refine_ls_structure_factor_coef Fsqd
_refine_ls_weighting_details 'w=1/[\s^2^(Fo^2^)+(0.0590P)^2^+0.7903P] where P=(Fo^2^+2Fc^2^)/3'
_refine_ls_weighting_scheme calc
_refine_ls_wR_factor_gt 0.1033
_refine_ls_wR_factor_ref 0.1094
_reflns_Friedel_coverage 0.000
_reflns_number_gt 6935
_reflns_number_total 8048
_reflns_threshold_expression 'I > 2\s(I)'
_cod_data_source_file om5b00793_si_002.cif
_cod_data_source_block gn050
_cod_depositor_comments
;
The following automatic conversions were performed:

'_exptl_crystal_density_meas' value 'n/a' was changed to '?' - the
value is perceived as not measured.

Automatic conversion script
Id: cif_fix_values 3271 2015-04-21 07:52:19Z andrius 

 Adding full bibliography for 4086334--4086337.cif.
;
_cod_database_code 4086336
_shelx_shelxl_version_number 2014/7
_shelx_space_group_comment
; 
The symmetry employed for this shelxl refinement is uniquely defined 
by the following loop, which should always be used as a source of 
symmetry information in preference to the above space-group names. 
They are only intended as comments. 
;
_shelx_estimated_absorpt_t_min 0.960
_shelx_estimated_absorpt_t_max 0.973

loop_
_space_group_symop_operation_xyz
'x, y, z'
'-x, y+1/2, -z+1/2'
'-x, -y, -z'
'x, -y-1/2, z-1/2'

loop_
_atom_site_label
_atom_site_type_symbol
_atom_site_fract_x
_atom_site_fract_y
_atom_site_fract_z
_atom_site_U_iso_or_equiv
_atom_site_adp_type
_atom_site_occupancy
_atom_site_site_symmetry_order
_atom_site_calc_flag
_atom_site_refinement_flags_posn
_atom_site_refinement_flags_adp
Al1 Al 0.22416(3) 0.36706(2) 0.22920(2) 0.02256(8) Uani 1 1 d . .
N1 N 0.32120(8) 0.41724(4) 0.17960(8) 0.02586(18) Uani 1 1 d . .
N2 N 0.19573(7) 0.30838(4) 0.11633(7) 0.02363(17) Uani 1 1 d . .
F1 F 0.29539(6) 0.33938(3) 0.35606(5) 0.03483(16) Uani 1 1 d . .
F2 F 0.03499(6) 0.43563(3) 0.04654(6) 0.03940(17) Uani 1 1 d . .
F3 F -0.20943(7) 0.50032(4) 0.24233(8) 0.0478(2) Uani 1 1 d . .
F4 F -0.07658(8) 0.44366(4) 0.42772(7) 0.0530(2) Uani 1 1 d . .
C1 C 0.39001(12) 0.45987(6) 0.03263(12) 0.0422(3) Uani 1 1 d . .
H1A H 0.3764 0.5005 0.0544 0.063 Uiso 1 1 calc R U
H1B H 0.3682 0.4575 -0.0495 0.063 Uiso 1 1 calc R U
H1C H 0.4725 0.4498 0.0671 0.063 Uiso 1 1 calc R U
C2 C 0.31754(10) 0.41637(5) 0.07241(9) 0.0287(2) Uani 1 1 d . .
C3 C 0.25228(10) 0.37514(5) -0.00624(9) 0.0295(2) Uani 1 1 d . .
H3A H 0.2406 0.3840 -0.0830 0.035 Uiso 1 1 calc R U
C4 C 0.20188(9) 0.32220(5) 0.01490(9) 0.0265(2) Uani 1 1 d . .
C5 C 0.15749(12) 0.27941(6) -0.08191(10) 0.0376(3) Uani 1 1 d . .
H5A H 0.0762 0.2695 -0.0929 0.056 Uiso 1 1 calc R U
H5B H 0.2044 0.2429 -0.0655 0.056 Uiso 1 1 calc R U
H5C H 0.1629 0.2979 -0.1504 0.056 Uiso 1 1 calc R U
C6 C 0.40448(9) 0.45648(5) 0.25765(9) 0.0282(2) Uani 1 1 d . .
C7 C 0.51724(10) 0.43516(5) 0.31270(10) 0.0326(2) Uani 1 1 d . .
C8 C 0.59756(11) 0.47384(6) 0.38469(11) 0.0397(3) Uani 1 1 d . .
H8A H 0.6750 0.4606 0.4211 0.048 Uiso 1 1 calc R U
C9 C 0.56676(11) 0.53115(6) 0.40422(12) 0.0416(3) Uani 1 1 d . .
H9A H 0.6226 0.5568 0.4539 0.050 Uiso 1 1 calc R U
C10 C 0.45497(11) 0.55085(5) 0.35136(11) 0.0391(3) Uani 1 1 d . .
H10A H 0.4341 0.5901 0.3661 0.047 Uiso 1 1 calc R U
C11 C 0.37154(10) 0.51456(5) 0.27670(10) 0.0331(2) Uani 1 1 d . .
C12 C 0.25096(11) 0.53937(5) 0.21858(13) 0.0439(3) Uani 1 1 d . .
H12A H 0.2042 0.5077 0.1673 0.053 Uiso 1 1 calc R U
C13 C 0.25475(16) 0.59403(7) 0.14656(18) 0.0709(6) Uani 1 1 d . .
H13A H 0.1757 0.6091 0.1101 0.106 Uiso 1 1 calc R U
H13B H 0.3024 0.6253 0.1946 0.106 Uiso 1 1 calc R U
H13C H 0.2886 0.5826 0.0890 0.106 Uiso 1 1 calc R U
C14 C 0.19002(14) 0.55496(8) 0.30292(18) 0.0660(5) Uani 1 1 d . .
H14A H 0.1124 0.5709 0.2627 0.099 Uiso 1 1 calc R U
H14B H 0.1830 0.5190 0.3445 0.099 Uiso 1 1 calc R U
H14C H 0.2356 0.5851 0.3558 0.099 Uiso 1 1 calc R U
C15 C 0.55316(11) 0.37149(6) 0.29768(12) 0.0392(3) Uani 1 1 d . .
H15A H 0.4844 0.3510 0.2433 0.047 Uiso 1 1 calc R U
C16 C 0.65225(15) 0.36879(8) 0.24933(17) 0.0591(4) Uani 1 1 d . .
H16A H 0.6720 0.3270 0.2414 0.089 Uiso 1 1 calc R U
H16B H 0.6280 0.3882 0.1754 0.089 Uiso 1 1 calc R U
H16C H 0.7204 0.3894 0.3001 0.089 Uiso 1 1 calc R U
C17 C 0.58546(14) 0.33769(7) 0.40879(15) 0.0535(4) Uani 1 1 d . .
H17A H 0.6084 0.2968 0.3979 0.080 Uiso 1 1 calc R U
H17B H 0.6504 0.3579 0.4649 0.080 Uiso 1 1 calc R U
H17C H 0.5183 0.3366 0.4351 0.080 Uiso 1 1 calc R U
C18 C 0.16198(9) 0.24773(4) 0.13212(8) 0.0247(2) Uani 1 1 d . .
C19 C 0.04424(10) 0.23213(5) 0.10217(9) 0.0284(2) Uani 1 1 d . .
C20 C 0.01670(11) 0.17233(5) 0.11266(10) 0.0356(3) Uani 1 1 d . .
H20A H -0.0625 0.1610 0.0941 0.043 Uiso 1 1 calc R U
C21 C 0.10191(12) 0.12958(5) 0.14929(11) 0.0385(3) Uani 1 1 d . .
H21A H 0.0811 0.0889 0.1528 0.046 Uiso 1 1 calc R U
C22 C 0.21761(11) 0.14568(5) 0.18103(10) 0.0343(2) Uani 1 1 d . .
H22A H 0.2759 0.1159 0.2070 0.041 Uiso 1 1 calc R U
C23 C 0.25048(10) 0.20500(5) 0.17561(9) 0.0277(2) Uani 1 1 d . .
C24 C 0.37812(10) 0.22203(5) 0.21589(11) 0.0335(2) Uani 1 1 d . .
H24A H 0.3838 0.2645 0.2418 0.040 Uiso 1 1 calc R U
C25 C 0.45001(12) 0.18404(7) 0.31607(13) 0.0487(3) Uani 1 1 d . .
H25A H 0.5316 0.1965 0.3392 0.073 Uiso 1 1 calc R U
H25B H 0.4205 0.1895 0.3789 0.073 Uiso 1 1 calc R U
H25C H 0.4439 0.1418 0.2941 0.073 Uiso 1 1 calc R U
C26 C 0.43005(13) 0.21859(8) 0.12127(14) 0.0514(4) Uani 1 1 d . .
H26A H 0.5123 0.2299 0.1504 0.077 Uiso 1 1 calc R U
H26B H 0.4229 0.1777 0.0920 0.077 Uiso 1 1 calc R U
H26C H 0.3882 0.2460 0.0607 0.077 Uiso 1 1 calc R U
C27 C -0.05416(10) 0.27663(5) 0.05701(11) 0.0338(2) Uani 1 1 d . .
H27A H -0.0199 0.3157 0.0457 0.041 Uiso 1 1 calc R U
C28 C -0.11840(14) 0.28606(7) 0.14111(16) 0.0557(4) Uani 1 1 d . .
H28A H -0.1815 0.3149 0.1104 0.084 Uiso 1 1 calc R U
H28B H -0.1508 0.2479 0.1549 0.084 Uiso 1 1 calc R U
H28C H -0.0641 0.3014 0.2120 0.084 Uiso 1 1 calc R U
C29 C -0.13923(13) 0.25632(7) -0.05661(14) 0.0540(4) Uani 1 1 d . .
H29A H -0.2018 0.2858 -0.0838 0.081 Uiso 1 1 calc R U
H29B H -0.0980 0.2526 -0.1110 0.081 Uiso 1 1 calc R U
H29C H -0.1724 0.2175 -0.0477 0.081 Uiso 1 1 calc R U
C30 C 0.08279(9) 0.40726(5) 0.23596(9) 0.0280(2) Uani 1 1 d . .
C31 C 0.00915(10) 0.43713(5) 0.14408(9) 0.0297(2) Uani 1 1 d . .
C32 C -0.08830(10) 0.46919(5) 0.14122(11) 0.0347(2) Uani 1 1 d . .
H32A H -0.1345 0.4895 0.0753 0.042 Uiso 1 1 calc R U
C33 C -0.11487(10) 0.47014(5) 0.23894(11) 0.0351(3) Uani 1 1 d . .
C34 C -0.04618(11) 0.44101(6) 0.33396(11) 0.0360(3) Uani 1 1 d . .
C35 C 0.05139(10) 0.41009(5) 0.33352(10) 0.0332(2) Uani 1 1 d . .
H35A H 0.0980 0.3904 0.4001 0.040 Uiso 1 1 calc R U

loop_
_atom_site_aniso_label
_atom_site_aniso_U_11
_atom_site_aniso_U_22
_atom_site_aniso_U_33
_atom_site_aniso_U_23
_atom_site_aniso_U_13
_atom_site_aniso_U_12
Al1 0.02394(15) 0.02227(15) 0.02205(15) 0.00026(10) 0.00842(12) -0.00087(11)
N1 0.0245(4) 0.0243(4) 0.0285(4) 0.0003(3) 0.0084(3) -0.0029(3)
N2 0.0259(4) 0.0227(4) 0.0234(4) 0.0004(3) 0.0097(3) -0.0018(3)
F1 0.0377(4) 0.0391(4) 0.0252(3) 0.0055(3) 0.0072(3) 0.0011(3)
F2 0.0421(4) 0.0477(4) 0.0313(4) 0.0055(3) 0.0162(3) 0.0052(3)
F3 0.0381(4) 0.0439(4) 0.0660(5) -0.0036(4) 0.0236(4) 0.0116(3)
F4 0.0535(5) 0.0717(6) 0.0440(4) -0.0024(4) 0.0298(4) 0.0133(4)
C1 0.0446(7) 0.0442(7) 0.0413(7) 0.0072(5) 0.0188(6) -0.0146(6)
C2 0.0280(5) 0.0282(5) 0.0313(5) 0.0063(4) 0.0117(4) -0.0008(4)
C3 0.0341(6) 0.0320(5) 0.0247(5) 0.0037(4) 0.0128(4) -0.0018(4)
C4 0.0286(5) 0.0281(5) 0.0241(5) -0.0003(4) 0.0103(4) 0.0004(4)
C5 0.0527(7) 0.0360(6) 0.0268(5) -0.0060(4) 0.0168(5) -0.0090(5)
C6 0.0266(5) 0.0273(5) 0.0304(5) 0.0007(4) 0.0090(4) -0.0055(4)
C7 0.0262(5) 0.0329(6) 0.0380(6) 0.0010(4) 0.0099(4) -0.0037(4)
C8 0.0274(6) 0.0412(7) 0.0449(7) 0.0008(5) 0.0046(5) -0.0057(5)
C9 0.0363(6) 0.0385(6) 0.0437(7) -0.0042(5) 0.0049(5) -0.0131(5)
C10 0.0397(7) 0.0285(5) 0.0457(7) -0.0047(5) 0.0099(5) -0.0079(5)
C11 0.0306(5) 0.0272(5) 0.0392(6) 0.0002(4) 0.0084(5) -0.0047(4)
C12 0.0343(6) 0.0259(5) 0.0611(8) -0.0047(5) 0.0022(6) -0.0011(5)
C13 0.0600(10) 0.0364(8) 0.0878(13) 0.0148(8) -0.0133(9) -0.0015(7)
C14 0.0399(8) 0.0542(9) 0.1009(14) -0.0323(9) 0.0195(8) -0.0012(7)
C15 0.0257(5) 0.0361(6) 0.0526(8) -0.0028(5) 0.0090(5) 0.0007(5)
C16 0.0514(9) 0.0588(9) 0.0762(11) -0.0017(8) 0.0335(8) 0.0077(7)
C17 0.0479(8) 0.0432(8) 0.0677(10) 0.0111(7) 0.0171(7) 0.0082(6)
C18 0.0316(5) 0.0219(4) 0.0220(5) -0.0014(3) 0.0107(4) -0.0023(4)
C19 0.0329(5) 0.0262(5) 0.0258(5) -0.0002(4) 0.0096(4) -0.0030(4)
C20 0.0376(6) 0.0295(5) 0.0374(6) 0.0018(5) 0.0096(5) -0.0089(5)
C21 0.0500(7) 0.0236(5) 0.0393(6) 0.0023(4) 0.0116(5) -0.0067(5)
C22 0.0449(7) 0.0247(5) 0.0329(6) 0.0009(4) 0.0124(5) 0.0034(5)
C23 0.0337(5) 0.0257(5) 0.0254(5) -0.0018(4) 0.0122(4) 0.0012(4)
C24 0.0306(6) 0.0294(5) 0.0408(6) -0.0013(5) 0.0121(5) 0.0033(4)
C25 0.0368(7) 0.0549(8) 0.0488(8) 0.0066(6) 0.0070(6) 0.0062(6)
C26 0.0426(7) 0.0630(9) 0.0563(9) 0.0079(7) 0.0267(7) 0.0063(7)
C27 0.0288(5) 0.0284(5) 0.0419(6) 0.0015(4) 0.0088(5) -0.0033(4)
C28 0.0505(8) 0.0477(8) 0.0807(11) -0.0005(7) 0.0376(8) 0.0006(7)
C29 0.0413(7) 0.0473(8) 0.0557(9) 0.0031(6) -0.0073(6) -0.0037(6)
C30 0.0284(5) 0.0260(5) 0.0309(5) -0.0028(4) 0.0116(4) -0.0012(4)
C31 0.0309(5) 0.0293(5) 0.0308(5) -0.0013(4) 0.0128(4) -0.0024(4)
C32 0.0314(6) 0.0314(5) 0.0393(6) 0.0017(5) 0.0092(5) 0.0028(4)
C33 0.0290(5) 0.0295(5) 0.0486(7) -0.0053(5) 0.0154(5) 0.0027(4)
C34 0.0371(6) 0.0391(6) 0.0373(6) -0.0059(5) 0.0198(5) 0.0003(5)
C35 0.0344(6) 0.0348(6) 0.0316(6) -0.0006(4) 0.0127(5) 0.0024(5)

loop_
_atom_type_symbol
_atom_type_description
_atom_type_scat_dispersion_real
_atom_type_scat_dispersion_imag
_atom_type_scat_source
C C 0.0033 0.0016 'International Tables Vol C Tables 4.2.6.8 and 6.1.1.4'
H H 0.0000 0.0000 'International Tables Vol C Tables 4.2.6.8 and 6.1.1.4'
N N 0.0061 0.0033 'International Tables Vol C Tables 4.2.6.8 and 6.1.1.4'
F F 0.0171 0.0103 'International Tables Vol C Tables 4.2.6.8 and 6.1.1.4'
Al Al 0.0645 0.0514 'International Tables Vol C Tables 4.2.6.8 and 6.1.1.4'

loop_
_geom_angle_atom_site_label_1
_geom_angle_atom_site_label_2
_geom_angle_atom_site_label_3
_geom_angle
F1 Al1 N2 111.83(4)
F1 Al1 N1 110.86(4)
N2 Al1 N1 98.26(4)
F1 Al1 C30 108.24(4)
N2 Al1 C30 114.04(4)
N1 Al1 C30 113.41(4)
C2 N1 C6 118.30(9)
C2 N1 Al1 120.89(7)
C6 N1 Al1 120.78(7)
C4 N2 C18 117.04(8)
C4 N2 Al1 120.30(7)
C18 N2 Al1 122.60(6)
N1 C2 C3 123.17(9)
N1 C2 C1 120.01(10)
C3 C2 C1 116.77(10)
C2 C3 C4 127.45(10)
N2 C4 C3 122.92(10)
N2 C4 C5 120.47(9)
C3 C4 C5 116.57(9)
C7 C6 C11 121.32(10)
C7 C6 N1 118.64(10)
C11 C6 N1 120.04(10)
C8 C7 C6 118.16(11)
C8 C7 C15 119.61(11)
C6 C7 C15 122.22(10)
C9 C8 C7 121.28(12)
C10 C9 C8 119.72(11)
C9 C10 C11 121.55(12)
C10 C11 C6 117.94(11)
C10 C11 C12 119.09(11)
C6 C11 C12 122.95(10)
C11 C12 C14 111.53(13)
C11 C12 C13 111.31(12)
C14 C12 C13 110.31(14)
C7 C15 C17 110.37(12)
C7 C15 C16 112.72(11)
C17 C15 C16 110.52(12)
C19 C18 C23 121.25(9)
C19 C18 N2 120.53(9)
C23 C18 N2 118.21(9)
C20 C19 C18 118.05(10)
C20 C19 C27 118.66(10)
C18 C19 C27 123.28(9)
C21 C20 C19 121.34(11)
C20 C21 C22 120.07(11)
C21 C22 C23 121.13(11)
C22 C23 C18 118.01(10)
C22 C23 C24 120.16(10)
C18 C23 C24 121.83(10)
C23 C24 C26 111.86(11)
C23 C24 C25 112.24(10)
C26 C24 C25 110.05(11)
C19 C27 C28 110.78(11)
C19 C27 C29 111.16(11)
C28 C27 C29 110.19(12)
C31 C30 C35 114.92(10)
C31 C30 Al1 121.31(8)
C35 C30 Al1 123.72(9)
F2 C31 C32 116.36(10)
F2 C31 C30 117.52(10)
C32 C31 C30 126.11(11)
C33 C32 C31 116.30(11)
F3 C33 C32 119.67(11)
F3 C33 C34 119.28(11)
C32 C33 C34 121.04(11)
F4 C34 C33 118.35(11)
F4 C34 C35 120.91(12)
C33 C34 C35 120.74(11)
C34 C35 C30 120.87(11)

loop_
_geom_bond_atom_site_label_1
_geom_bond_atom_site_label_2
_geom_bond_distance
Al1 F1 1.6641(7)
Al1 N2 1.8815(9)
Al1 N1 1.8828(9)
Al1 C30 1.9716(11)
N1 C2 1.3365(14)
N1 C6 1.4509(13)
N2 C4 1.3410(13)
N2 C18 1.4516(12)
F2 C31 1.3670(13)
F3 C33 1.3495(13)
F4 C34 1.3520(14)
C1 C2 1.5085(15)
C2 C3 1.3937(16)
C3 C4 1.4008(15)
C4 C5 1.5029(15)
C6 C7 1.4019(16)
C6 C11 1.4049(16)
C7 C8 1.3931(17)
C7 C15 1.5212(17)
C8 C9 1.3819(19)
C9 C10 1.3756(19)
C10 C11 1.3940(16)
C11 C12 1.5134(17)
C12 C14 1.526(2)
C12 C13 1.533(2)
C15 C17 1.523(2)
C15 C16 1.525(2)
C18 C19 1.4019(15)
C18 C23 1.4095(15)
C19 C20 1.3970(15)
C19 C27 1.5173(16)
C20 C21 1.3747(18)
C21 C22 1.3804(19)
C22 C23 1.3953(15)
C23 C24 1.5166(16)
C24 C26 1.5268(18)
C24 C25 1.5324(18)
C27 C28 1.5277(19)
C27 C29 1.5309(19)
C30 C31 1.3791(16)
C30 C35 1.4052(15)
C31 C32 1.3786(16)
C32 C33 1.3736(17)
C33 C34 1.3757(18)
C34 C35 1.3782(17)

loop_
_geom_torsion_atom_site_label_1
_geom_torsion_atom_site_label_2
_geom_torsion_atom_site_label_3
_geom_torsion_atom_site_label_4
_geom_torsion
F1 Al1 N1 C2 139.91(8)
N2 Al1 N1 C2 22.69(9)
C30 Al1 N1 C2 -98.08(9)
F1 Al1 N1 C6 -38.12(9)
N2 Al1 N1 C6 -155.35(8)
C30 Al1 N1 C6 83.89(9)
F1 Al1 N2 C4 -142.60(8)
N1 Al1 N2 C4 -26.12(9)
C30 Al1 N2 C4 94.17(9)
F1 Al1 N2 C18 39.99(9)
N1 Al1 N2 C18 156.46(8)
C30 Al1 N2 C18 -83.24(9)
C6 N1 C2 C3 171.40(10)
Al1 N1 C2 C3 -6.68(15)
C6 N1 C2 C1 -6.10(15)
Al1 N1 C2 C1 175.81(9)
N1 C2 C3 C4 -14.50(19)
C1 C2 C3 C4 163.08(12)
C18 N2 C4 C3 -168.54(10)
Al1 N2 C4 C3 13.91(14)
C18 N2 C4 C5 9.31(15)
Al1 N2 C4 C5 -168.24(9)
C2 C3 C4 N2 10.38(19)
C2 C3 C4 C5 -167.55(11)
C2 N1 C6 C7 -87.41(13)
Al1 N1 C6 C7 90.67(11)
C2 N1 C6 C11 92.52(13)
Al1 N1 C6 C11 -89.40(11)
C11 C6 C7 C8 -1.95(17)
N1 C6 C7 C8 177.98(11)
C11 C6 C7 C15 177.00(11)
N1 C6 C7 C15 -3.07(17)
C6 C7 C8 C9 1.79(19)
C15 C7 C8 C9 -177.19(12)
C7 C8 C9 C10 -0.4(2)
C8 C9 C10 C11 -0.9(2)
C9 C10 C11 C6 0.77(19)
C9 C10 C11 C12 -178.25(13)
C7 C6 C11 C10 0.70(18)
N1 C6 C11 C10 -179.22(11)
C7 C6 C11 C12 179.69(12)
N1 C6 C11 C12 -0.24(17)
C10 C11 C12 C14 -63.21(16)
C6 C11 C12 C14 117.81(14)
C10 C11 C12 C13 60.45(18)
C6 C11 C12 C13 -118.52(15)
C8 C7 C15 C17 62.81(15)
C6 C7 C15 C17 -116.13(13)
C8 C7 C15 C16 -61.30(17)
C6 C7 C15 C16 119.76(14)
C4 N2 C18 C19 -86.05(12)
Al1 N2 C18 C19 91.45(11)
C4 N2 C18 C23 92.46(12)
Al1 N2 C18 C23 -90.05(10)
C23 C18 C19 C20 -2.37(16)
N2 C18 C19 C20 176.09(10)
C23 C18 C19 C27 178.87(10)
N2 C18 C19 C27 -2.67(16)
C18 C19 C20 C21 -1.14(17)
C27 C19 C20 C21 177.68(11)
C19 C20 C21 C22 2.68(19)
C20 C21 C22 C23 -0.69(19)
C21 C22 C23 C18 -2.70(17)
C21 C22 C23 C24 177.24(11)
C19 C18 C23 C22 4.24(15)
N2 C18 C23 C22 -174.25(9)
C19 C18 C23 C24 -175.69(10)
N2 C18 C23 C24 5.81(15)
C22 C23 C24 C26 90.27(14)
C18 C23 C24 C26 -89.80(13)
C22 C23 C24 C25 -34.00(15)
C18 C23 C24 C25 145.93(11)
C20 C19 C27 C28 68.67(14)
C18 C19 C27 C28 -112.57(13)
C20 C19 C27 C29 -54.19(15)
C18 C19 C27 C29 124.56(12)
C35 C30 C31 F2 -179.63(10)
Al1 C30 C31 F2 2.84(14)
C35 C30 C31 C32 1.07(17)
Al1 C30 C31 C32 -176.46(9)
F2 C31 C32 C33 179.33(10)
C30 C31 C32 C33 -1.36(18)
C31 C32 C33 F3 -179.61(10)
C31 C32 C33 C34 0.73(18)
F3 C33 C34 F4 0.18(18)
C32 C33 C34 F4 179.84(11)
F3 C33 C34 C35 -179.59(11)
C32 C33 C34 C35 0.07(19)
F4 C34 C35 C30 179.86(11)
C33 C34 C35 C30 -0.37(19)
C31 C30 C35 C34 -0.16(17)
Al1 C30 C35 C34 177.31(9)
